data_2211467
loop_
_publ_author_name
'Ling Huang'
'Ding-Ben Chen'

_publ_section_title
;
 Tetraaquabis(1,3-benzimidazol-3-ium-1,3-diacetato)cobalt(II)
 hemihydrate
;
_journal_coeditor_code IS2086
_journal_issue 12
_journal_name_full 'Acta Crystallographica Section E'
_journal_page_first m3532
_journal_page_last m3534
_journal_paper_doi 10.1107/S1600536806049920
_journal_volume 62
_journal_year 2006
_chemical_formula_iupac '[Co (C11 H9 N2 O4)2 (H2 O)4], 0.5H2 O'
_chemical_formula_moiety 'C22 H26 Co N4 O12, 0.5(H2 O)'
_chemical_formula_sum 'C22 H27 Co N4 O12.5'
_chemical_formula_weight 606.41
_chemical_name_systematic
;
Tetraaquabis(1,3-benzimidazol-3-ium-1,3-diacetato)cobalt(II) hemihydrate
;
_space_group_IT_number 2
_symmetry_cell_setting triclinic
_symmetry_space_group_name_Hall '-P 1'
_symmetry_space_group_name_H-M 'P -1'
_atom_sites_solution_hydrogens geom
_atom_sites_solution_primary direct
_atom_sites_solution_secondary difmap
_audit_creation_method SHELXL-97
_cell_angle_alpha 81.432(2)
_cell_angle_beta 75.952(2)
_cell_angle_gamma 77.838(2)
_cell_formula_units_Z 1
_cell_length_a 7.4237(9)
_cell_length_b 9.4197(11)
_cell_length_c 9.6478(11)
_cell_measurement_reflns_used 205
_cell_measurement_temperature 273(2)
_cell_measurement_theta_max 25.06
_cell_measurement_theta_min 2.19
_cell_volume 636.38(13)
_computing_cell_refinement 'SAINT (Bruker, 2002)'
_computing_data_collection 'SMART (Bruker, 2002)'
_computing_data_reduction SAINT
_computing_molecular_graphics 'SHELXTL (Bruker, 2002)'
_computing_publication_material SHELXL97
_computing_structure_refinement 'SHELXL97 (Sheldrick, 1997)'
_computing_structure_solution 'SHELXS97 (Sheldrick, 1997)'
_diffrn_ambient_temperature 273(2)
_diffrn_measured_fraction_theta_full 0.986
_diffrn_measured_fraction_theta_max 0.986
_diffrn_measurement_device_type
;
Siemens SMART CCD area-detector
;
_diffrn_measurement_method '\w and \f'
_diffrn_radiation_monochromator graphite
_diffrn_radiation_source 'fine-focus sealed tube'
_diffrn_radiation_type MoK\a
_diffrn_radiation_wavelength 0.71073
_diffrn_reflns_av_R_equivalents 0.0156
_diffrn_reflns_av_sigmaI/netI 0.0356
_diffrn_reflns_limit_h_max 7
_diffrn_reflns_limit_h_min -8
_diffrn_reflns_limit_k_max 7
_diffrn_reflns_limit_k_min -11
_diffrn_reflns_limit_l_max 11
_diffrn_reflns_limit_l_min -11
_diffrn_reflns_number 3375
_diffrn_reflns_theta_full 25.06
_diffrn_reflns_theta_max 25.06
_diffrn_reflns_theta_min 2.19
_diffrn_standards_decay_% 0
_diffrn_standards_interval_count 0
_diffrn_standards_number 0
_exptl_absorpt_coefficient_mu 0.749
_exptl_absorpt_correction_T_max 0.9289
_exptl_absorpt_correction_T_min 0.8526
_exptl_absorpt_correction_type multi-scan
_exptl_absorpt_process_details '(SADABS; Bruker, 2002)'
_exptl_crystal_colour red
_exptl_crystal_density_diffrn 1.582
_exptl_crystal_density_method 'not measured'
_exptl_crystal_description block
_exptl_crystal_F_000 314
_exptl_crystal_size_max 0.22
_exptl_crystal_size_mid 0.14
_exptl_crystal_size_min 0.10
_refine_diff_density_max 0.369
_refine_diff_density_min -0.290
_refine_ls_extinction_method none
_refine_ls_goodness_of_fit_ref 1.060
_refine_ls_hydrogen_treatment constr
_refine_ls_matrix_type full
_refine_ls_number_parameters 187
_refine_ls_number_reflns 2224
_refine_ls_number_restraints 3
_refine_ls_restrained_S_all 1.080
_refine_ls_R_factor_all 0.0493
_refine_ls_R_factor_gt 0.0448
_refine_ls_shift/su_max 0.000
_refine_ls_shift/su_mean 0.000
_refine_ls_structure_factor_coef Fsqd
_refine_ls_weighting_details 'calc w=1/[\s^2^(Fo^2^)+(0.0489P)^2^+0.3708P] where P=(Fo^2^+2Fc^2^)/3'
_refine_ls_weighting_scheme calc
_refine_ls_wR_factor_gt 0.1004
_refine_ls_wR_factor_ref 0.1031
_reflns_number_gt 2019
_reflns_number_total 2224
_reflns_threshold_expression I>2\s(I)
_cod_data_source_file is2086.cif
_cod_data_source_block I
_cod_original_formula_sum 'C22 H27 Co N4 O12.50'
_cod_database_code 2211467
_cod_database_fobs_code 2211467

loop_
_symmetry_equiv_pos_as_xyz
'x, y, z'
'-x, -y, -z'

loop_
_atom_site_type_symbol
_atom_site_label
_atom_site_fract_x
_atom_site_fract_y
_atom_site_fract_z
_atom_site_U_iso_or_equiv
_atom_site_adp_type
_atom_site_calc_flag
_atom_site_refinement_flags
_atom_site_occupancy
Co Co1 1.0000 0.0000 0.5000 0.02728(19) Uani d S 1
O O1 0.9352(3) 0.0984(2) 0.3074(2) 0.0383(5) Uani d . 1
O O2 0.9013(4) -0.0800(2) 0.1923(2) 0.0506(6) Uani d . 1
O O3 0.4137(3) 0.6480(3) 0.3755(3) 0.0516(6) Uani d . 1
O O4 0.5434(3) 0.7848(2) 0.4780(2) 0.0434(6) Uani d . 1
O O5 0.9401(3) 0.2046(2) 0.5792(2) 0.0361(5) Uani d . 1
H H5A 0.9808 0.1828 0.6561 0.054 Uiso d D 1
H H5B 0.8274 0.2514 0.5897 0.054 Uiso d D 1
O O6 0.7169(3) -0.0306(2) 0.5723(2) 0.0383(5) Uani d . 1
H H6A 0.6932 -0.1028 0.5412 0.057 Uiso d D 1
H H6B 0.6486 0.0512 0.5537 0.057 Uiso d D 1
O O7 0.6169(15) 0.0615(11) 0.8695(9) 0.056(3) Uani d P 0.25
H H7A 0.7154 0.0087 0.8254 0.084 Uiso d PD 0.25
H H7B 0.5096 0.0511 0.8615 0.084 Uiso d PD 0.25
N N1 0.7378(3) 0.3103(2) 0.1477(2) 0.0311(6) Uani d . 1
N N2 0.7496(3) 0.5086(2) 0.2345(2) 0.0299(5) Uani d . 1
C C9 0.8725(4) 0.0484(3) 0.2190(3) 0.0326(7) Uani d . 1
C C8 0.7411(5) 0.1559(3) 0.1372(4) 0.0414(8) Uani d . 1
H H8A 0.7788 0.1387 0.0367 0.050 Uiso calc R 1
H H8B 0.6140 0.1362 0.1730 0.050 Uiso calc R 1
C C1 0.7382(4) 0.3684(3) 0.2650(3) 0.0322(7) Uani d . 1
H H1 0.7315 0.3176 0.3560 0.039 Uiso calc R 1
C C7 0.7537(4) 0.5463(3) 0.0888(3) 0.0293(6) Uani d . 1
C C6 0.7456(4) 0.4209(3) 0.0337(3) 0.0286(6) Uani d . 1
C C5 0.7423(4) 0.4207(3) -0.1096(3) 0.0375(7) Uani d . 1
H H5 0.7338 0.3372 -0.1466 0.045 Uiso calc R 1
C C4 0.7521(5) 0.5510(4) -0.1933(3) 0.0468(8) Uani d . 1
H H4 0.7501 0.5558 -0.2899 0.056 Uiso calc R 1
C C3 0.7651(5) 0.6767(4) -0.1391(4) 0.0479(9) Uani d . 1
H H3 0.7738 0.7620 -0.2008 0.057 Uiso calc R 1
C C2 0.7656(4) 0.6784(3) 0.0031(4) 0.0416(8) Uani d . 1
H H2 0.7733 0.7623 0.0398 0.050 Uiso calc R 1
C C10 0.7468(4) 0.6069(3) 0.3378(3) 0.0365(7) Uani d . 1
H H10A 0.8254 0.6782 0.2913 0.044 Uiso calc R 1
H H10B 0.8016 0.5513 0.4154 0.044 Uiso calc R 1
C C11 0.5504(4) 0.6869(3) 0.4008(3) 0.0317(7) Uani d . 1

loop_
_atom_site_aniso_label
_atom_site_aniso_U_11
_atom_site_aniso_U_22
_atom_site_aniso_U_33
_atom_site_aniso_U_12
_atom_site_aniso_U_13
_atom_site_aniso_U_23
Co1 0.0288(3) 0.0226(3) 0.0330(3) -0.0009(2) -0.0116(2) -0.0084(2)
O1 0.0508(13) 0.0281(11) 0.0426(12) -0.0062(9) -0.0241(10) -0.0028(9)
O2 0.0771(18) 0.0259(12) 0.0561(15) -0.0017(11) -0.0318(13) -0.0096(10)
O3 0.0343(12) 0.0585(15) 0.0698(16) 0.0042(11) -0.0197(11) -0.0356(13)
O4 0.0402(12) 0.0363(13) 0.0574(14) -0.0010(10) -0.0087(11) -0.0277(11)
O5 0.0361(11) 0.0310(11) 0.0444(12) 0.0022(9) -0.0160(9) -0.0136(9)
O6 0.0325(11) 0.0313(11) 0.0535(13) -0.0038(9) -0.0113(10) -0.0121(10)
O7 0.084(8) 0.056(6) 0.031(5) -0.021(5) 0.000(5) -0.021(4)
N1 0.0423(14) 0.0228(12) 0.0304(13) -0.0025(10) -0.0125(11) -0.0067(10)
N2 0.0316(13) 0.0275(13) 0.0321(13) 0.0004(10) -0.0086(10) -0.0140(10)
C9 0.0393(17) 0.0279(16) 0.0322(16) -0.0071(13) -0.0094(13) -0.0040(12)
C8 0.057(2) 0.0261(16) 0.0493(19) -0.0053(14) -0.0264(16) -0.0084(14)
C1 0.0373(16) 0.0295(16) 0.0291(15) -0.0007(13) -0.0091(13) -0.0057(12)
C7 0.0230(14) 0.0317(16) 0.0320(15) 0.0000(12) -0.0057(11) -0.0068(12)
C6 0.0252(14) 0.0292(15) 0.0311(15) 0.0008(12) -0.0080(12) -0.0073(12)
C5 0.0378(17) 0.0423(18) 0.0331(16) -0.0003(14) -0.0113(13) -0.0100(14)
C4 0.046(2) 0.061(2) 0.0317(17) -0.0072(17) -0.0105(15) 0.0010(16)
C3 0.045(2) 0.048(2) 0.046(2) -0.0133(16) -0.0099(16) 0.0148(16)
C2 0.0384(18) 0.0327(18) 0.053(2) -0.0079(14) -0.0090(15) -0.0007(15)
C10 0.0345(16) 0.0344(17) 0.0448(18) -0.0002(13) -0.0120(14) -0.0204(14)
C11 0.0347(16) 0.0277(16) 0.0327(16) 0.0010(12) -0.0088(13) -0.0104(13)

loop_
_atom_type_symbol
_atom_type_description
_atom_type_scat_dispersion_real
_atom_type_scat_dispersion_imag
_atom_type_scat_source
C C 0.0033 0.0016 'International Tables Vol C Tables 4.2.6.8 and 6.1.1.4'
H H 0.0000 0.0000 'International Tables Vol C Tables 4.2.6.8 and 6.1.1.4'
Co Co 0.3494 0.9721 'International Tables Vol C Tables 4.2.6.8 and 6.1.1.4'
N N 0.0061 0.0033 'International Tables Vol C Tables 4.2.6.8 and 6.1.1.4'
O O 0.0106 0.0060 'International Tables Vol C Tables 4.2.6.8 and 6.1.1.4'

loop_
_geom_angle_atom_site_label_1
_geom_angle_atom_site_label_2
_geom_angle_atom_site_label_3
_geom_angle_site_symmetry_1
_geom_angle_site_symmetry_3
_geom_angle
_geom_angle_publ_flag
O1 Co1 O1 2_756 . 180.0 ?
O1 Co1 O5 2_756 2_756 90.24(8) ?
O1 Co1 O5 . 2_756 89.76(8) ?
O1 Co1 O5 2_756 . 89.76(8) yes
O1 Co1 O5 . . 90.24(8) ?
O5 Co1 O5 2_756 . 180.0 ?
O1 Co1 O6 2_756 . 91.42(8) ?
O1 Co1 O6 . . 88.58(8) ?
O5 Co1 O6 2_756 . 87.27(8) ?
O5 Co1 O6 . . 92.73(8) yes
O1 Co1 O6 2_756 2_756 88.58(8) ?
O1 Co1 O6 . 2_756 91.42(8) yes
O5 Co1 O6 2_756 2_756 92.73(8) ?
O5 Co1 O6 . 2_756 87.27(8) ?
O6 Co1 O6 . 2_756 180.0 ?
C9 O1 Co1 . . 129.60(19) ?
Co1 O5 H5A . . 101.1 ?
Co1 O5 H5B . . 117.8 ?
H5A O5 H5B . . 114.7 ?
Co1 O6 H6A . . 114.1 ?
Co1 O6 H6B . . 106.2 ?
H6A O6 H6B . . 115.4 ?
H7A O7 H7B . . 119.4 ?
C1 N1 C6 . . 107.8(2) ?
C1 N1 C8 . . 126.3(2) ?
C6 N1 C8 . . 125.9(2) ?
C1 N2 C7 . . 108.3(2) ?
C1 N2 C10 . . 125.4(3) ?
C7 N2 C10 . . 126.2(2) ?
O2 C9 O1 . . 127.4(3) ?
O2 C9 C8 . . 115.5(3) ?
O1 C9 C8 . . 117.0(3) ?
N1 C8 C9 . . 114.8(2) ?
N1 C8 H8A . . 108.6 ?
C9 C8 H8A . . 108.6 ?
N1 C8 H8B . . 108.6 ?
C9 C8 H8B . . 108.6 ?
H8A C8 H8B . . 107.5 ?
N2 C1 N1 . . 110.6(3) ?
N2 C1 H1 . . 124.7 ?
N1 C1 H1 . . 124.7 ?
C6 C7 N2 . . 106.6(2) ?
C6 C7 C2 . . 122.1(3) ?
N2 C7 C2 . . 131.3(3) ?
C7 C6 C5 . . 121.8(3) ?
C7 C6 N1 . . 106.8(2) ?
C5 C6 N1 . . 131.4(3) ?
C4 C5 C6 . . 115.9(3) ?
C4 C5 H5 . . 122.0 ?
C6 C5 H5 . . 122.0 ?
C5 C4 C3 . . 122.5(3) ?
C5 C4 H4 . . 118.8 ?
C3 C4 H4 . . 118.8 ?
C2 C3 C4 . . 121.9(3) ?
C2 C3 H3 . . 119.0 ?
C4 C3 H3 . . 119.0 ?
C3 C2 C7 . . 115.7(3) ?
C3 C2 H2 . . 122.1 ?
C7 C2 H2 . . 122.1 ?
N2 C10 C11 . . 113.7(2) ?
N2 C10 H10A . . 108.8 ?
C11 C10 H10A . . 108.8 ?
N2 C10 H10B . . 108.8 ?
C11 C10 H10B . . 108.8 ?
H10A C10 H10B . . 107.7 ?
O3 C11 O4 . . 126.2(3) yes
O3 C11 C10 . . 118.0(3) ?
O4 C11 C10 . . 115.8(3) ?

loop_
_geom_bond_atom_site_label_1
_geom_bond_atom_site_label_2
_geom_bond_site_symmetry_2
_geom_bond_distance
_geom_bond_publ_flag
Co1 O1 . 2.0677(19) yes
Co1 O1 2_756 2.0677(19) ?
Co1 O5 2_756 2.0995(19) ?
Co1 O5 . 2.0995(19) yes
Co1 O6 . 2.114(2) yes
Co1 O6 2_756 2.114(2) ?
O1 C9 . 1.253(3) yes
O2 C9 . 1.238(3) yes
O3 C11 . 1.236(4) yes
O4 C11 . 1.254(3) yes
O5 H5A . 0.85 ?
O5 H5B . 0.85 ?
O6 H6A . 0.85 ?
O6 H6B . 0.85 ?
O7 H7A . 0.85 ?
O7 H7B . 0.85 ?
N1 C1 . 1.330(4) yes
N1 C6 . 1.397(4) yes
N1 C8 . 1.468(3) ?
N2 C1 . 1.325(4) yes
N2 C7 . 1.392(4) yes
N2 C10 . 1.452(3) ?
C1 H1 . 0.9300 ?
C2 C3 . 1.375(5) ?
C2 C7 . 1.394(4) ?
C2 H2 . 0.9300 ?
C3 C4 . 1.394(5) ?
C3 H3 . 0.9300 ?
C4 C5 . 1.371(4) ?
C4 H4 . 0.9300 ?
C5 C6 . 1.389(4) ?
C5 H5 . 0.9300 ?
C6 C7 . 1.384(4) ?
C8 C9 . 1.523(4) ?
C8 H8A . 0.9700 ?
C8 H8B . 0.9700 ?
C10 C11 . 1.519(4) ?
C10 H10A . 0.9700 ?
C10 H10B . 0.9700 ?

loop_
_geom_hbond_atom_site_label_D
_geom_hbond_atom_site_label_H
_geom_hbond_atom_site_label_A
_geom_hbond_site_symmetry_A
_geom_hbond_distance_DH
_geom_hbond_distance_HA
_geom_hbond_distance_DA
_geom_hbond_angle_DHA
_geom_hbond_publ_flag
O5 H5A O2 2_756 0.85 1.92 2.744(3) 163 yes
O5 H5B O3 2_666 0.85 1.82 2.666(3) 176 yes
O6 H6A O4 1_545 0.85 1.94 2.738(3) 157 yes
O6 H6B O4 2_666 0.85 1.91 2.750(3) 169 yes
O7 H7A O6 . 0.85 2.52 2.993(9) 116 yes
C1 H1 O1 . 0.93 2.32 2.681(3) 102 yes
C1 H1 O3 2_666 0.93 2.59 3.367(4) 141 yes
C1 H1 O4 2_666 0.93 2.54 3.208(4) 129 yes
C10 H10A O2 1_565 0.97 2.46 3.375(4) 157 yes
